data_1505421
loop_
_publ_author_name
'Kogan, Katerina'
'Biali, Silvio E.'

_publ_section_title
;
 Intramolecular SNAr reactions in a large-ring ketocalix[6]arene.
;
_journal_issue 12
_journal_name_full 'Organic letters'
_journal_page_first 2393
_journal_page_last 2396
_journal_paper_doi 10.1021/ol070870m
_journal_volume 9
_journal_year 2007
_chemical_formula_sum 'C84 H93 N3 O18'
_chemical_formula_weight 1432.61
_chemical_name_systematic
; 
 ? 
;
_space_group_IT_number 2
_symmetry_cell_setting triclinic
_symmetry_space_group_name_Hall '-P 1'
_symmetry_space_group_name_H-M 'P -1'
_atom_sites_solution_hydrogens geom
_atom_sites_solution_primary direct
_atom_sites_solution_secondary difmap
_audit_creation_method SHELXL-97
_cell_angle_alpha 82.718(6)
_cell_angle_beta 87.233(6)
_cell_angle_gamma 69.734(5)
_cell_formula_units_Z 2
_cell_length_a 12.231(3)
_cell_length_b 14.444(4)
_cell_length_c 23.916(6)
_cell_measurement_temperature 123(1)
_cell_volume 3931.5(18)
_computing_cell_refinement 'Bruker SMART'
_computing_data_collection 'Bruker SMART'
_computing_data_reduction 'Bruker SAINT'
_computing_molecular_graphics 'Bruker SHELXTL'
_computing_publication_material 'Bruker SHELXTL'
_computing_structure_refinement 'SHELXL-97 (Sheldrick, 1997)'
_computing_structure_solution 'SHELXS-97 (Sheldrick, 1990)'
_diffrn_ambient_temperature 123(1)
_diffrn_measured_fraction_theta_full 0.991
_diffrn_measured_fraction_theta_max 0.991
_diffrn_measurement_device_type 'CCD area detector'
_diffrn_measurement_method 'phi and omega scans'
_diffrn_radiation_monochromator graphite
_diffrn_radiation_source 'fine-focus sealed tube'
_diffrn_radiation_type MoK\a
_diffrn_radiation_wavelength 0.71073
_diffrn_reflns_av_R_equivalents 0.1016
_diffrn_reflns_av_sigmaI/netI 0.2508
_diffrn_reflns_limit_h_max 15
_diffrn_reflns_limit_h_min -15
_diffrn_reflns_limit_k_max 18
_diffrn_reflns_limit_k_min -18
_diffrn_reflns_limit_l_max 30
_diffrn_reflns_limit_l_min -30
_diffrn_reflns_number 45239
_diffrn_reflns_theta_full 27.00
_diffrn_reflns_theta_max 27.00
_diffrn_reflns_theta_min 1.51
_exptl_absorpt_coefficient_mu 0.085
_exptl_absorpt_correction_T_max 0.9941
_exptl_absorpt_correction_T_min 0.9849
_exptl_absorpt_correction_type none
_exptl_crystal_colour colorless
_exptl_crystal_density_diffrn 1.210
_exptl_crystal_density_method 'not measured'
_exptl_crystal_description plate
_exptl_crystal_F_000 1524
_exptl_crystal_size_max 0.18
_exptl_crystal_size_mid 0.15
_exptl_crystal_size_min 0.07
_refine_diff_density_max 0.531
_refine_diff_density_min -0.440
_refine_diff_density_rms 0.052
_refine_ls_extinction_method none
_refine_ls_goodness_of_fit_ref 0.730
_refine_ls_hydrogen_treatment mixed
_refine_ls_matrix_type full
_refine_ls_number_parameters 970
_refine_ls_number_reflns 17039
_refine_ls_number_restraints 0
_refine_ls_restrained_S_all 0.730
_refine_ls_R_factor_all 0.1817
_refine_ls_R_factor_gt 0.0594
_refine_ls_shift/su_max 0.371
_refine_ls_shift/su_mean 0.010
_refine_ls_structure_factor_coef Fsqd
_refine_ls_weighting_details 'calc w=1/[\s^2^(Fo^2^)+(0.0432P)^2^+0.0000P] where P=(Fo^2^+2Fc^2^)/3'
_refine_ls_weighting_scheme calc
_refine_ls_wR_factor_gt 0.1194
_refine_ls_wR_factor_ref 0.1394
_reflns_number_gt 5724
_reflns_number_total 17039
_reflns_threshold_expression >2sigma(I)
_cod_data_source_file ol070870msi20070415_034522.cif
_cod_data_source_block katya3lm
_cod_depositor_comments
;
The following automatic conversions were performed:

'_symmetry_cell_setting' value 'Triclinic' changed to 'triclinic'
according to /home/saulius/struct/CIF-dictionaries/cif_core.dic
dictionary named 'cif_core.dic' version 2.4.1 from 2010-06-29.

Automatic conversion script
Id: cif_fix_values 1715 2011-07-08 13:25:40Z adriana 
;
_cod_original_sg_symbol_H-M P-1
_cod_database_code 1505421

loop_
_symmetry_equiv_pos_as_xyz
'x, y, z'
'-x, -y, -z'

loop_
_atom_site_label
_atom_site_type_symbol
_atom_site_fract_x
_atom_site_fract_y
_atom_site_fract_z
_atom_site_U_iso_or_equiv
_atom_site_adp_type
_atom_site_occupancy
_atom_site_symmetry_multiplicity
_atom_site_calc_flag
_atom_site_refinement_flags
C1 C 0.1660(3) 0.4709(2) 0.33000(14) 0.0222(8) Uani 1 1 d .
C2 C 0.1321(3) 0.5189(2) 0.37781(13) 0.0210(8) Uani 1 1 d .
C3 C 0.0253(3) 0.5954(2) 0.37764(14) 0.0259(9) Uani 1 1 d .
H3 H 0.0026 0.6297 0.4100 0.031 Uiso 1 1 calc R
C4 C -0.0498(3) 0.6236(2) 0.33148(14) 0.0245(9) Uani 1 1 d .
C5 C -0.0108(3) 0.5752(2) 0.28353(14) 0.0267(9) Uani 1 1 d .
H5 H -0.0586 0.5949 0.2509 0.032 Uiso 1 1 calc R
C6 C 0.0961(3) 0.4988(2) 0.28236(14) 0.0233(9) Uani 1 1 d .
C7 C 0.1372(3) 0.4489(3) 0.22995(14) 0.0277(9) Uani 1 1 d .
C8 C 0.0626(3) 0.4125(2) 0.14054(14) 0.0235(9) Uani 1 1 d .
C9 C 0.0502(3) 0.4245(2) 0.19798(14) 0.0235(9) Uani 1 1 d .
C10 C -0.0474(3) 0.4110(2) 0.22536(14) 0.0306(9) Uani 1 1 d .
H10 H -0.0558 0.4165 0.2646 0.037 Uiso 1 1 calc R
C11 C -0.1335(3) 0.3900(2) 0.19858(14) 0.0252(9) Uani 1 1 d .
C12 C -0.1149(3) 0.3764(2) 0.14172(14) 0.0273(9) Uani 1 1 d .
H12 H -0.1706 0.3606 0.1221 0.033 Uiso 1 1 calc R
C13 C -0.0163(3) 0.3856(2) 0.11308(14) 0.0231(9) Uani 1 1 d .
C14 C -0.0010(3) 0.3710(3) 0.05171(14) 0.0248(9) Uani 1 1 d .
C15 C 0.1524(3) 0.1962(3) 0.06165(13) 0.0225(8) Uani 1 1 d .
C16 C 0.1060(3) 0.2914(2) 0.03313(13) 0.0225(8) Uani 1 1 d .
C17 C 0.1607(3) 0.3155(3) -0.01621(14) 0.0266(9) Uani 1 1 d .
H17 H 0.1288 0.3801 -0.0362 0.032 Uiso 1 1 calc R
C18 C 0.2609(3) 0.2477(3) -0.03710(14) 0.0287(9) Uani 1 1 d .
C19 C 0.3041(3) 0.1539(3) -0.00692(14) 0.0295(9) Uani 1 1 d .
H19 H 0.3722 0.1066 -0.0205 0.035 Uiso 1 1 calc R
C20 C 0.2520(3) 0.1259(2) 0.04260(13) 0.0224(8) Uani 1 1 d .
C21 C 0.3061(3) 0.0208(3) 0.06955(14) 0.0270(9) Uani 1 1 d .
C22 C 0.3164(3) 0.0512(2) 0.17169(14) 0.0212(8) Uani 1 1 d .
C23 C 0.3038(3) -0.0072(2) 0.13218(13) 0.0210(8) Uani 1 1 d .
C24 C 0.3014(3) -0.1026(2) 0.15139(14) 0.0239(9) Uani 1 1 d .
H24 H 0.2956 -0.1437 0.1245 0.029 Uiso 1 1 calc R
C25 C 0.3069(3) -0.1390(2) 0.20802(14) 0.0211(8) Uani 1 1 d .
C26 C 0.3153(3) -0.0754(2) 0.24539(14) 0.0228(8) Uani 1 1 d .
H26 H 0.3180 -0.0979 0.2845 0.027 Uiso 1 1 calc R
C27 C 0.3199(3) 0.0186(2) 0.22919(14) 0.0197(8) Uani 1 1 d .
C28 C 0.3344(3) 0.0813(3) 0.27139(14) 0.0240(9) Uani 1 1 d .
C29 C 0.3088(3) 0.0992(2) 0.37524(14) 0.0195(8) Uani 1 1 d .
C30 C 0.2688(3) 0.0804(2) 0.32578(13) 0.0191(8) Uani 1 1 d .
C31 C 0.1622(3) 0.0632(2) 0.32876(13) 0.0205(8) Uani 1 1 d .
H31 H 0.1316 0.0537 0.2950 0.025 Uiso 1 1 calc R
C32 C 0.0993(3) 0.0595(2) 0.37843(14) 0.0210(8) Uani 1 1 d .
C33 C 0.1431(3) 0.0806(2) 0.42623(14) 0.0214(8) Uani 1 1 d .
H33 H 0.1014 0.0801 0.4608 0.026 Uiso 1 1 calc R
C34 C 0.2448(3) 0.1022(2) 0.42523(13) 0.0196(8) Uani 1 1 d .
C35 C 0.2895(3) 0.1238(3) 0.47755(14) 0.0220(8) Uani 1 1 d .
C36 C 0.2489(3) 0.3083(3) 0.45125(13) 0.0189(8) Uani 1 1 d .
C37 C 0.3187(3) 0.2162(2) 0.47614(13) 0.0195(8) Uani 1 1 d .
C38 C 0.4224(3) 0.2087(2) 0.50177(13) 0.0225(8) Uani 1 1 d .
H38 H 0.4700 0.1460 0.5196 0.027 Uiso 1 1 calc R
C39 C 0.4578(3) 0.2900(3) 0.50200(13) 0.0212(8) Uani 1 1 d .
C40 C 0.3846(3) 0.3811(2) 0.47678(13) 0.0228(8) Uani 1 1 d .
H40 H 0.4070 0.4379 0.4766 0.027 Uiso 1 1 calc R
C41 C 0.2801(3) 0.3922(2) 0.45184(13) 0.0198(8) Uani 1 1 d .
C42 C 0.2060(3) 0.4959(3) 0.42966(14) 0.0242(9) Uani 1 1 d .
C43 C -0.1692(3) 0.7042(3) 0.33463(15) 0.0319(10) Uani 1 1 d .
C44 C -0.2379(3) 0.6697(3) 0.38375(18) 0.0779(16) Uani 1 1 d .
H44A H -0.3137 0.7217 0.3876 0.117 Uiso 1 1 calc R
H44B H -0.1939 0.6565 0.4188 0.117 Uiso 1 1 calc R
H44C H -0.2498 0.6088 0.3760 0.117 Uiso 1 1 calc R
C45 C -0.1551(4) 0.7981(3) 0.3466(2) 0.100(2) Uani 1 1 d .
H45A H -0.1118 0.8211 0.3157 0.150 Uiso 1 1 calc R
H45B H -0.1122 0.7861 0.3819 0.150 Uiso 1 1 calc R
H45C H -0.2320 0.8488 0.3501 0.150 Uiso 1 1 calc R
C46 C -0.2408(3) 0.7197(3) 0.28265(18) 0.0696(15) Uani 1 1 d .
H46A H -0.2052 0.7485 0.2507 0.104 Uiso 1 1 calc R
H46B H -0.3200 0.7649 0.2888 0.104 Uiso 1 1 calc R
H46C H -0.2436 0.6557 0.2746 0.104 Uiso 1 1 calc R
C47 C -0.2414(3) 0.3819(3) 0.23074(15) 0.0326(10) Uani 1 1 d .
C48 C -0.2901(4) 0.4646(3) 0.26920(18) 0.0690(15) Uani 1 1 d .
H48A H -0.3117 0.5295 0.2463 0.104 Uiso 1 1 calc R
H48B H -0.2305 0.4596 0.2965 0.104 Uiso 1 1 calc R
H48C H -0.3590 0.4575 0.2893 0.104 Uiso 1 1 calc R
C49 C -0.2029(4) 0.2845(3) 0.26979(18) 0.0700(15) Uani 1 1 d .
H49A H -0.2647 0.2841 0.2974 0.105 Uiso 1 1 calc R
H49B H -0.1317 0.2779 0.2895 0.105 Uiso 1 1 calc R
H49C H -0.1876 0.2287 0.2476 0.105 Uiso 1 1 calc R
C50 C -0.3370(3) 0.3893(4) 0.19209(17) 0.0774(17) Uani 1 1 d .
H50A H -0.3561 0.4516 0.1668 0.116 Uiso 1 1 calc R
H50B H -0.4061 0.3882 0.2143 0.116 Uiso 1 1 calc R
H50C H -0.3116 0.3330 0.1698 0.116 Uiso 1 1 calc R
C51 C 0.3227(3) 0.2754(3) -0.09059(15) 0.0411(11) Uani 1 1 d .
C52 C 0.4414(7) 0.2863(6) -0.0700(3) 0.040(2) Uiso 0.50 1 d P
H52A H 0.4874 0.2245 -0.0476 0.060 Uiso 0.50 1 calc PR
H52B H 0.4217 0.3414 -0.0469 0.060 Uiso 0.50 1 calc PR
H52C H 0.4868 0.2995 -0.1029 0.060 Uiso 0.50 1 calc PR
C53 C 0.2575(7) 0.3703(6) -0.1227(4) 0.050(3) Uiso 0.50 1 d P
H53A H 0.3008 0.3805 -0.1571 0.075 Uiso 0.50 1 calc PR
H53B H 0.2469 0.4243 -0.0997 0.075 Uiso 0.50 1 calc PR
H53C H 0.1812 0.3695 -0.1327 0.075 Uiso 0.50 1 calc PR
C54 C 0.3619(7) 0.1828(6) -0.1272(3) 0.026(2) Uiso 0.50 1 d P
H54A H 0.4002 0.1996 -0.1620 0.039 Uiso 0.50 1 calc PR
H54B H 0.2931 0.1679 -0.1366 0.039 Uiso 0.50 1 calc PR
H54C H 0.4163 0.1245 -0.1053 0.039 Uiso 0.50 1 calc PR
C55 C 0.3087(3) -0.2437(2) 0.23000(14) 0.0239(9) Uani 1 1 d .
C56 C 0.2901(3) -0.3003(3) 0.18321(14) 0.0382(10) Uani 1 1 d .
H56A H 0.2144 -0.2639 0.1654 0.057 Uiso 1 1 calc R
H56B H 0.2920 -0.3666 0.1995 0.057 Uiso 1 1 calc R
H56C H 0.3522 -0.3066 0.1549 0.057 Uiso 1 1 calc R
C57 C 0.4273(3) -0.3022(3) 0.25686(15) 0.0415(11) Uani 1 1 d .
H57A H 0.4887 -0.3071 0.2283 0.062 Uiso 1 1 calc R
H57B H 0.4292 -0.3690 0.2720 0.062 Uiso 1 1 calc R
H57C H 0.4400 -0.2679 0.2874 0.062 Uiso 1 1 calc R
C58 C 0.2129(3) -0.2389(3) 0.27483(15) 0.0401(11) Uani 1 1 d .
H58A H 0.2247 -0.2050 0.3058 0.060 Uiso 1 1 calc R
H58B H 0.2167 -0.3064 0.2894 0.060 Uiso 1 1 calc R
H58C H 0.1364 -0.2022 0.2578 0.060 Uiso 1 1 calc R
C59 C -0.0100(3) 0.0307(3) 0.38271(14) 0.0244(9) Uani 1 1 d .
C60 C -0.0490(3) 0.0174(3) 0.32472(13) 0.0297(9) Uani 1 1 d .
H60A H 0.0125 -0.0366 0.3087 0.045 Uiso 1 1 calc R
H60B H -0.0638 0.0792 0.2993 0.045 Uiso 1 1 calc R
H60C H -0.1205 0.0010 0.3293 0.045 Uiso 1 1 calc R
C61 C 0.0164(3) -0.0688(3) 0.42077(14) 0.0356(10) Uani 1 1 d .
H61A H 0.0749 -0.1215 0.4025 0.053 Uiso 1 1 calc R
H61B H -0.0552 -0.0847 0.4269 0.053 Uiso 1 1 calc R
H61C H 0.0462 -0.0634 0.4571 0.053 Uiso 1 1 calc R
C62 C -0.1116(3) 0.1116(3) 0.40843(14) 0.0352(10) Uani 1 1 d .
H62A H -0.1785 0.0890 0.4149 0.053 Uiso 1 1 calc R
H62B H -0.1338 0.1731 0.3823 0.053 Uiso 1 1 calc R
H62C H -0.0869 0.1240 0.4443 0.053 Uiso 1 1 calc R
C63 C 0.5734(3) 0.2831(3) 0.52802(15) 0.0269(9) Uani 1 1 d .
C64 C 0.6397(3) 0.1779(3) 0.55559(17) 0.0510(12) Uani 1 1 d .
H64A H 0.5913 0.1581 0.5852 0.077 Uiso 1 1 calc R
H64B H 0.7120 0.1767 0.5721 0.077 Uiso 1 1 calc R
H64C H 0.6584 0.1315 0.5271 0.077 Uiso 1 1 calc R
C65 C 0.5493(3) 0.3549(3) 0.57287(14) 0.0354(10) Uani 1 1 d .
H65A H 0.5097 0.4230 0.5555 0.053 Uiso 1 1 calc R
H65B H 0.6232 0.3505 0.5892 0.053 Uiso 1 1 calc R
H65C H 0.4997 0.3372 0.6026 0.053 Uiso 1 1 calc R
C66 C 0.6512(3) 0.3111(3) 0.48128(14) 0.0371(10) Uani 1 1 d .
H66A H 0.6665 0.2654 0.4526 0.056 Uiso 1 1 calc R
H66B H 0.7252 0.3067 0.4976 0.056 Uiso 1 1 calc R
H66C H 0.6116 0.3793 0.4639 0.056 Uiso 1 1 calc R
C67 C 0.3705(3) 0.4098(3) 0.32352(15) 0.0316(10) Uani 1 1 d .
C68 C 0.4695(3) 0.3152(3) 0.32110(17) 0.0473(12) Uani 1 1 d .
H68A H 0.5431 0.3280 0.3214 0.071 Uiso 1 1 calc R
H68B H 0.4646 0.2872 0.2865 0.071 Uiso 1 1 calc R
H68C H 0.4663 0.2681 0.3539 0.071 Uiso 1 1 calc R
C69 C 0.1610(3) 0.5216(3) 0.10217(14) 0.0306(10) Uani 1 1 d .
C70 C 0.2692(3) 0.5234(3) 0.07074(15) 0.0376(10) Uani 1 1 d .
H70A H 0.2593 0.5917 0.0548 0.056 Uiso 1 1 calc R
H70B H 0.2836 0.4811 0.0403 0.056 Uiso 1 1 calc R
H70C H 0.3356 0.4985 0.0966 0.056 Uiso 1 1 calc R
C71 C 0.0466(3) 0.0997(3) 0.11115(16) 0.0291(9) Uani 1 1 d .
C72 C -0.0057(3) 0.0841(3) 0.16755(14) 0.0397(11) Uani 1 1 d .
H72A H -0.0850 0.1321 0.1690 0.060 Uiso 1 1 calc R
H72B H 0.0418 0.0933 0.1968 0.060 Uiso 1 1 calc R
H72C H -0.0081 0.0164 0.1739 0.060 Uiso 1 1 calc R
C73 C 0.4218(3) 0.1529(3) 0.13312(16) 0.0357(10) Uani 1 1 d .
C74 C 0.4193(3) 0.2576(3) 0.12345(16) 0.0455(11) Uani 1 1 d .
H74A H 0.4985 0.2582 0.1157 0.068 Uiso 1 1 calc R
H74B H 0.3885 0.2906 0.1571 0.068 Uiso 1 1 calc R
H74C H 0.3692 0.2928 0.0912 0.068 Uiso 1 1 calc R
C75 C 0.5142(3) 0.0365(3) 0.36619(14) 0.0260(9) Uani 1 1 d .
C76 C 0.6189(3) 0.0667(2) 0.36791(14) 0.0306(9) Uani 1 1 d .
H76A H 0.6883 0.0074 0.3756 0.046 Uiso 1 1 calc R
H76B H 0.6089 0.1096 0.3978 0.046 Uiso 1 1 calc R
H76C H 0.6281 0.1031 0.3315 0.046 Uiso 1 1 calc R
C77 C 0.0514(6) 0.3158(5) 0.4536(3) 0.0325(17) Uiso 0.60 1 d P
C77A C 0.0385(8) 0.3749(8) 0.4507(4) 0.032(3) Uiso 0.40 1 d P
C78 C -0.0601(3) 0.3627(3) 0.41944(15) 0.0444(11) Uani 1 1 d .
C79 C 0.0247(4) 0.8224(3) 0.06557(17) 0.0585(13) Uani 1 1 d .
H79A H -0.0348 0.8538 0.0365 0.088 Uiso 1 1 calc R
H79B H 0.0572 0.7508 0.0632 0.088 Uiso 1 1 calc R
H79C H 0.0870 0.8508 0.0597 0.088 Uiso 1 1 calc R
C80 C -0.0276(4) 0.8400(3) 0.1208(2) 0.0535(13) Uani 1 1 d .
C81 C 0.7613(4) 0.0813(3) 0.06530(17) 0.0616(14) Uani 1 1 d .
H81A H 0.8038 0.0458 0.0342 0.092 Uiso 1 1 calc R
H81B H 0.6807 0.0823 0.0660 0.092 Uiso 1 1 calc R
H81C H 0.7991 0.0475 0.1011 0.092 Uiso 1 1 calc R
C82 C 0.7616(4) 0.1830(4) 0.0573(2) 0.0623(15) Uani 1 1 d .
C83 C 0.6601(4) -0.0297(4) 0.2247(2) 0.0927(19) Uani 1 1 d .
H83A H 0.6374 -0.0420 0.2640 0.139 Uiso 1 1 calc R
H83B H 0.7311 -0.0839 0.2161 0.139 Uiso 1 1 calc R
H83C H 0.5972 -0.0265 0.1998 0.139 Uiso 1 1 calc R
C84 C 0.6811(6) 0.0609(5) 0.2162(2) 0.089(2) Uani 1 1 d .
C52A C 0.3799(10) 0.3441(8) -0.0796(5) 0.093(4) Uiso 0.50 1 d P
H52D H 0.4405 0.3116 -0.0512 0.139 Uiso 0.50 1 calc PR
H52E H 0.3224 0.4029 -0.0658 0.139 Uiso 0.50 1 calc PR
H52F H 0.4153 0.3642 -0.1145 0.139 Uiso 0.50 1 calc PR
C53A C 0.2210(6) 0.3375(5) -0.1357(3) 0.028(2) Uiso 0.50 1 d P
H53D H 0.2564 0.3517 -0.1719 0.042 Uiso 0.50 1 calc PR
H53E H 0.1734 0.4001 -0.1218 0.042 Uiso 0.50 1 calc PR
H53F H 0.1717 0.2982 -0.1407 0.042 Uiso 0.50 1 calc PR
C54A C 0.3979(8) 0.1973(7) -0.1174(4) 0.056(3) Uiso 0.50 1 d P
H54D H 0.4147 0.2225 -0.1556 0.084 Uiso 0.50 1 calc PR
H54E H 0.3613 0.1472 -0.1193 0.084 Uiso 0.50 1 calc PR
H54F H 0.4707 0.1673 -0.0961 0.084 Uiso 0.50 1 calc PR
N1 N -0.0676(4) 0.8545(3) 0.16372(18) 0.0786(14) Uani 1 1 d .
N2 N 0.7646(5) 0.2610(4) 0.0519(2) 0.1085(19) Uani 1 1 d .
N3 N 0.6855(5) 0.1397(5) 0.2101(2) 0.133(2) Uani 1 1 d .
O1 O 0.26893(19) 0.38923(16) 0.32970(9) 0.0228(6) Uani 1 1 d .
O2 O 0.3735(2) 0.49108(19) 0.32256(12) 0.0496(8) Uani 1 1 d .
O3 O 0.2384(2) 0.42923(18) 0.21429(9) 0.0375(7) Uani 1 1 d .
O4 O 0.15532(18) 0.42706(16) 0.10837(9) 0.0246(6) Uani 1 1 d .
O5 O 0.0889(2) 0.59007(18) 0.12111(10) 0.0392(7) Uani 1 1 d .
O6 O -0.0722(2) 0.42499(18) 0.01755(9) 0.0369(7) Uani 1 1 d .
O7 O 0.09361(19) 0.17335(16) 0.11072(9) 0.0250(6) Uani 1 1 d .
O8 O 0.0505(2) 0.05538(18) 0.07158(10) 0.0376(7) Uani 1 1 d .
O9 O 0.3564(2) -0.04399(17) 0.03996(9) 0.0425(7) Uani 1 1 d .
O10 O 0.31961(19) 0.14672(16) 0.15485(9) 0.0240(6) Uani 1 1 d .
O11 O 0.4990(2) 0.0801(2) 0.12130(13) 0.0635(9) Uani 1 1 d .
O12 O 0.3978(2) 0.13017(18) 0.26236(9) 0.0324(6) Uani 1 1 d .
O13 O 0.41526(18) 0.11339(16) 0.37808(8) 0.0219(6) Uani 1 1 d .
O14 O 0.5130(2) -0.04262(18) 0.35647(10) 0.0366(7) Uani 1 1 d .
O15 O 0.3025(2) 0.06532(18) 0.52016(10) 0.0415(7) Uani 1 1 d .
O16 O 0.14468(18) 0.31829(16) 0.42508(9) 0.0260(6) Uani 1 1 d .
O17 O 0.0625(3) 0.2781(3) 0.50316(17) 0.0395(11) Uiso 0.60 1 d P
O17A O 0.0386(5) 0.4177(4) 0.4896(2) 0.0312(15) Uiso 0.40 1 d P
O18 O 0.20499(19) 0.56478(17) 0.45462(10) 0.0345(7) Uani 1 1 d .

loop_
_atom_site_aniso_label
_atom_site_aniso_U_11
_atom_site_aniso_U_22
_atom_site_aniso_U_33
_atom_site_aniso_U_23
_atom_site_aniso_U_13
_atom_site_aniso_U_12
C1 0.018(2) 0.020(2) 0.027(2) 0.0007(17) 0.0001(17) -0.0060(17)
C2 0.022(2) 0.025(2) 0.017(2) -0.0016(16) -0.0020(16) -0.0076(17)
C3 0.027(2) 0.029(2) 0.021(2) -0.0090(17) 0.0009(17) -0.0070(19)
C4 0.019(2) 0.028(2) 0.022(2) -0.0037(17) 0.0016(17) -0.0028(17)
C5 0.024(2) 0.032(2) 0.021(2) -0.0025(18) -0.0070(17) -0.0041(18)
C6 0.025(2) 0.028(2) 0.015(2) -0.0026(17) -0.0014(16) -0.0063(18)
C7 0.032(2) 0.028(2) 0.020(2) 0.0021(17) -0.0009(18) -0.0075(19)
C8 0.020(2) 0.025(2) 0.020(2) -0.0022(17) 0.0047(17) -0.0022(17)
C9 0.022(2) 0.025(2) 0.019(2) -0.0039(17) 0.0012(17) -0.0017(17)
C10 0.036(2) 0.031(2) 0.017(2) -0.0022(17) 0.0024(18) -0.002(2)
C11 0.025(2) 0.026(2) 0.020(2) -0.0028(17) 0.0064(17) -0.0039(18)
C12 0.026(2) 0.026(2) 0.025(2) 0.0000(17) -0.0022(18) -0.0046(18)
C13 0.023(2) 0.021(2) 0.019(2) -0.0002(16) 0.0012(17) -0.0006(17)
C14 0.026(2) 0.026(2) 0.022(2) -0.0019(18) -0.0021(18) -0.0090(18)
C15 0.030(2) 0.030(2) 0.0119(19) -0.0030(17) -0.0007(16) -0.0155(19)
C16 0.028(2) 0.026(2) 0.0124(19) -0.0022(16) 0.0006(16) -0.0072(18)
C17 0.034(2) 0.022(2) 0.018(2) 0.0018(17) -0.0033(17) -0.0042(18)
C18 0.032(2) 0.031(2) 0.020(2) -0.0008(18) 0.0066(18) -0.0081(19)
C19 0.033(2) 0.027(2) 0.023(2) -0.0038(18) 0.0023(18) -0.0045(19)
C20 0.028(2) 0.025(2) 0.0123(19) -0.0017(16) -0.0016(16) -0.0066(18)
C21 0.033(2) 0.032(2) 0.015(2) -0.0009(18) -0.0034(17) -0.0104(19)
C22 0.021(2) 0.019(2) 0.019(2) 0.0009(17) -0.0003(16) -0.0025(17)
C23 0.022(2) 0.022(2) 0.016(2) -0.0025(16) 0.0023(16) -0.0034(17)
C24 0.022(2) 0.023(2) 0.025(2) -0.0061(17) -0.0014(17) -0.0054(17)
C25 0.016(2) 0.023(2) 0.020(2) -0.0008(17) 0.0017(16) -0.0027(16)
C26 0.018(2) 0.030(2) 0.018(2) 0.0023(17) -0.0010(16) -0.0069(17)
C27 0.017(2) 0.024(2) 0.019(2) -0.0037(17) 0.0024(16) -0.0078(17)
C28 0.021(2) 0.034(2) 0.018(2) -0.0006(17) 0.0006(17) -0.0121(19)
C29 0.016(2) 0.018(2) 0.026(2) -0.0027(16) 0.0002(16) -0.0089(16)
C30 0.017(2) 0.025(2) 0.017(2) -0.0054(16) 0.0005(16) -0.0093(17)
C31 0.023(2) 0.029(2) 0.0107(19) -0.0015(16) -0.0039(16) -0.0092(17)
C32 0.020(2) 0.025(2) 0.018(2) -0.0027(16) -0.0001(16) -0.0081(17)
C33 0.020(2) 0.028(2) 0.018(2) -0.0026(16) 0.0043(16) -0.0111(17)
C34 0.020(2) 0.021(2) 0.019(2) 0.0008(16) -0.0013(16) -0.0089(17)
C35 0.021(2) 0.029(2) 0.017(2) -0.0028(17) -0.0018(16) -0.0096(18)
C36 0.019(2) 0.033(2) 0.0088(18) -0.0019(16) -0.0005(15) -0.0138(18)
C37 0.024(2) 0.024(2) 0.0129(19) -0.0038(16) 0.0024(16) -0.0123(18)
C38 0.024(2) 0.026(2) 0.017(2) -0.0017(16) 0.0010(16) -0.0084(18)
C39 0.020(2) 0.028(2) 0.018(2) -0.0013(17) 0.0023(16) -0.0119(18)
C40 0.025(2) 0.027(2) 0.021(2) -0.0054(17) 0.0044(17) -0.0143(18)
C41 0.024(2) 0.025(2) 0.0107(19) -0.0021(16) 0.0022(16) -0.0091(18)
C42 0.022(2) 0.033(2) 0.020(2) -0.0091(18) 0.0027(17) -0.0111(19)
C43 0.021(2) 0.044(3) 0.024(2) -0.0108(19) -0.0031(18) 0.0014(19)
C44 0.034(3) 0.105(4) 0.069(4) -0.004(3) 0.014(3) 0.006(3)
C45 0.055(3) 0.039(3) 0.198(6) -0.051(4) -0.057(4) 0.013(3)
C46 0.039(3) 0.073(3) 0.075(4) -0.034(3) -0.021(3) 0.019(3)
C47 0.026(2) 0.034(2) 0.033(2) 0.001(2) 0.0087(19) -0.0072(19)
C48 0.053(3) 0.085(4) 0.072(4) -0.031(3) 0.035(3) -0.024(3)
C49 0.052(3) 0.070(4) 0.078(4) 0.017(3) 0.024(3) -0.020(3)
C50 0.038(3) 0.158(5) 0.046(3) -0.007(3) 0.009(2) -0.049(3)
C51 0.051(3) 0.030(2) 0.028(2) 0.0041(19) 0.013(2) 0.001(2)
C55 0.023(2) 0.026(2) 0.021(2) 0.0001(17) 0.0022(17) -0.0087(18)
C56 0.052(3) 0.032(2) 0.034(2) -0.0056(19) 0.005(2) -0.018(2)
C57 0.042(3) 0.029(2) 0.048(3) 0.012(2) -0.005(2) -0.010(2)
C58 0.045(3) 0.032(2) 0.044(3) -0.001(2) 0.007(2) -0.017(2)
C59 0.022(2) 0.036(2) 0.019(2) -0.0030(17) 0.0002(16) -0.0142(18)
C60 0.022(2) 0.045(3) 0.028(2) -0.0093(19) -0.0011(17) -0.0176(19)
C61 0.034(2) 0.050(3) 0.033(2) -0.003(2) -0.0017(19) -0.027(2)
C62 0.024(2) 0.054(3) 0.033(2) -0.015(2) 0.0045(18) -0.017(2)
C63 0.019(2) 0.028(2) 0.036(2) -0.0024(19) -0.0032(18) -0.0095(18)
C64 0.036(3) 0.043(3) 0.078(3) 0.012(2) -0.030(2) -0.022(2)
C65 0.029(2) 0.049(3) 0.033(2) -0.006(2) -0.0066(18) -0.018(2)
C66 0.025(2) 0.050(3) 0.041(3) -0.011(2) 0.0008(19) -0.016(2)
C67 0.026(2) 0.032(3) 0.036(2) 0.002(2) 0.0062(19) -0.011(2)
C68 0.023(2) 0.030(2) 0.083(3) -0.004(2) 0.011(2) -0.004(2)
C69 0.037(3) 0.035(3) 0.019(2) 0.0011(19) -0.0043(19) -0.014(2)
C70 0.035(2) 0.041(3) 0.037(2) 0.003(2) 0.002(2) -0.017(2)
C71 0.026(2) 0.030(2) 0.029(2) 0.0038(19) -0.0023(19) -0.0088(19)
C72 0.044(3) 0.049(3) 0.030(2) -0.001(2) 0.006(2) -0.022(2)
C73 0.030(3) 0.034(3) 0.038(3) -0.002(2) 0.010(2) -0.008(2)
C74 0.041(3) 0.029(2) 0.066(3) 0.002(2) 0.013(2) -0.015(2)
C75 0.025(2) 0.031(2) 0.020(2) 0.0027(18) -0.0025(17) -0.009(2)
C76 0.020(2) 0.035(2) 0.035(2) 0.0034(18) -0.0052(18) -0.0091(18)
C78 0.016(2) 0.078(3) 0.042(3) 0.004(2) -0.0175(19) -0.022(2)
C79 0.085(4) 0.048(3) 0.044(3) -0.006(2) -0.016(3) -0.024(3)
C80 0.055(3) 0.043(3) 0.060(4) -0.002(3) -0.019(3) -0.012(3)
C81 0.046(3) 0.089(4) 0.053(3) -0.012(3) -0.002(2) -0.027(3)
C82 0.062(4) 0.077(4) 0.051(3) -0.015(3) 0.001(3) -0.025(3)
C83 0.095(4) 0.082(4) 0.076(4) 0.001(3) -0.001(3) -0.002(4)
C84 0.161(6) 0.082(5) 0.061(4) -0.008(4) 0.010(4) -0.088(5)
N1 0.074(3) 0.079(3) 0.074(3) -0.013(3) 0.010(3) -0.015(3)
N2 0.150(5) 0.088(4) 0.100(4) -0.027(3) -0.003(3) -0.052(4)
N3 0.136(5) 0.159(6) 0.135(5) -0.024(5) -0.005(4) -0.089(5)
O1 0.0192(14) 0.0232(14) 0.0231(14) -0.0033(11) 0.0007(11) -0.0038(12)
O2 0.0393(18) 0.0272(17) 0.084(2) -0.0001(16) 0.0078(16) -0.0174(15)
O3 0.0268(16) 0.0600(19) 0.0235(15) -0.0126(13) 0.0046(12) -0.0102(14)
O4 0.0258(14) 0.0283(15) 0.0178(14) -0.0037(11) 0.0055(11) -0.0073(12)
O5 0.0453(18) 0.0321(17) 0.0369(17) -0.0084(13) 0.0057(14) -0.0084(14)
O6 0.0332(16) 0.0466(17) 0.0204(15) -0.0018(13) -0.0035(12) -0.0006(14)
O7 0.0313(15) 0.0280(15) 0.0154(14) -0.0009(11) 0.0020(11) -0.0105(12)
O8 0.0467(18) 0.0433(18) 0.0293(16) -0.0067(14) -0.0059(13) -0.0222(14)
O9 0.071(2) 0.0284(16) 0.0174(15) -0.0045(12) 0.0034(14) -0.0033(15)
O10 0.0278(15) 0.0226(14) 0.0213(14) -0.0006(11) 0.0004(11) -0.0091(12)
O11 0.0403(19) 0.0383(19) 0.106(3) -0.0073(18) 0.0318(18) -0.0102(16)
O12 0.0367(16) 0.0503(18) 0.0214(15) -0.0061(12) 0.0042(12) -0.0290(14)
O13 0.0161(13) 0.0299(15) 0.0222(14) -0.0044(11) 0.0016(11) -0.0108(12)
O14 0.0308(16) 0.0280(16) 0.0490(18) -0.0064(14) 0.0021(13) -0.0075(13)
O15 0.069(2) 0.0463(18) 0.0210(15) 0.0075(13) -0.0148(14) -0.0375(16)
O16 0.0200(14) 0.0390(16) 0.0228(14) -0.0035(12) -0.0053(11) -0.0141(12)
O18 0.0315(16) 0.0337(16) 0.0381(17) -0.0129(13) -0.0084(13) -0.0068(13)

loop_
_atom_type_symbol
_atom_type_description
_atom_type_scat_dispersion_real
_atom_type_scat_dispersion_imag
_atom_type_scat_source
C C 0.0033 0.0016 'International Tables Vol C Tables 4.2.6.8 and 6.1.1.4'
H H 0.0000 0.0000 'International Tables Vol C Tables 4.2.6.8 and 6.1.1.4'
N N 0.0061 0.0033 'International Tables Vol C Tables 4.2.6.8 and 6.1.1.4'
O O 0.0106 0.0060 'International Tables Vol C Tables 4.2.6.8 and 6.1.1.4'

loop_
_geom_angle_atom_site_label_1
_geom_angle_atom_site_label_2
_geom_angle_atom_site_label_3
_geom_angle
C2 C1 C6 121.3(3)
C2 C1 O1 120.4(3)
C6 C1 O1 118.2(3)
C1 C2 C3 118.6(3)
C1 C2 C42 124.0(3)
C3 C2 C42 117.4(3)
C2 C3 C4 122.2(3)
C2 C3 H3 118.9
C4 C3 H3 118.9
C5 C4 C3 117.4(3)
C5 C4 C43 122.5(3)
C3 C4 C43 120.2(3)
C6 C5 C4 121.6(3)
C6 C5 H5 119.2
C4 C5 H5 119.2
C1 C6 C5 118.9(3)
C1 C6 C7 120.4(3)
C5 C6 C7 120.7(3)
O3 C7 C9 121.6(3)
O3 C7 C6 120.6(3)
C9 C7 C6 117.8(3)
C13 C8 C9 121.3(3)
C13 C8 O4 116.9(3)
C9 C8 O4 121.8(3)
C10 C9 C8 116.8(3)
C10 C9 C7 120.4(3)
C8 C9 C7 122.9(3)
C11 C10 C9 124.0(3)
C11 C10 H10 118.0
C9 C10 H10 118.0
C10 C11 C12 116.5(3)
C10 C11 C47 120.9(3)
C12 C11 C47 122.5(3)
C13 C12 C11 121.4(3)
C13 C12 H12 119.3
C11 C12 H12 119.3
C8 C13 C12 119.8(3)
C8 C13 C14 120.9(3)
C12 C13 C14 119.3(3)
O6 C14 C13 120.2(3)
O6 C14 C16 120.7(3)
C13 C14 C16 119.1(3)
C20 C15 C16 121.7(3)
C20 C15 O7 121.0(3)
C16 C15 O7 117.2(3)
C15 C16 C17 118.6(3)
C15 C16 C14 124.3(3)
C17 C16 C14 117.1(3)
C16 C17 C18 121.9(3)
C16 C17 H17 119.1
C18 C17 H17 119.1
C19 C18 C17 117.2(3)
C19 C18 C51 121.0(3)
C17 C18 C51 121.7(3)
C18 C19 C20 123.0(3)
C18 C19 H19 118.5
C20 C19 H19 118.5
C15 C20 C19 117.5(3)
C15 C20 C21 125.4(3)
C19 C20 C21 117.0(3)
O9 C21 C23 118.5(3)
O9 C21 C20 119.1(3)
C23 C21 C20 122.4(3)
C23 C22 C27 121.1(3)
C23 C22 O10 120.7(3)
C27 C22 O10 118.1(3)
C22 C23 C24 118.3(3)
C22 C23 C21 123.8(3)
C24 C23 C21 117.5(3)
C25 C24 C23 122.6(3)
C25 C24 H24 118.7
C23 C24 H24 118.7
C24 C25 C26 116.0(3)
C24 C25 C55 123.8(3)
C26 C25 C55 120.2(3)
C27 C26 C25 124.2(3)
C27 C26 H26 117.9
C25 C26 H26 117.9
C26 C27 C22 117.7(3)
C26 C27 C28 121.4(3)
C22 C27 C28 120.8(3)
O12 C28 C27 121.5(3)
O12 C28 C30 121.2(3)
C27 C28 C30 117.3(3)
O13 C29 C30 122.4(3)
O13 C29 C34 116.4(3)
C30 C29 C34 121.2(3)
C29 C30 C31 117.1(3)
C29 C30 C28 121.6(3)
C31 C30 C28 121.3(3)
C32 C31 C30 123.4(3)
C32 C31 H31 118.3
C30 C31 H31 118.3
C31 C32 C33 116.5(3)
C31 C32 C59 123.3(3)
C33 C32 C59 120.2(3)
C34 C33 C32 122.5(3)
C34 C33 H33 118.8
C32 C33 H33 118.8
C33 C34 C29 119.0(3)
C33 C34 C35 120.9(3)
C29 C34 C35 120.0(3)
O15 C35 C37 121.2(3)
O15 C35 C34 119.6(3)
C37 C35 C34 119.2(3)
C37 C36 C41 121.1(3)
C37 C36 O16 119.9(3)
C41 C36 O16 119.0(3)
C36 C37 C38 118.5(3)
C36 C37 C35 123.7(3)
C38 C37 C35 117.8(3)
C39 C38 C37 122.1(3)
C39 C38 H38 119.0
C37 C38 H38 119.0
C38 C39 C40 117.4(3)
C38 C39 C63 123.1(3)
C40 C39 C63 119.5(3)
C41 C40 C39 122.4(3)
C41 C40 H40 118.8
C39 C40 H40 118.8
C40 C41 C36 118.5(3)
C40 C41 C42 116.7(3)
C36 C41 C42 124.8(3)
O18 C42 C41 119.0(3)
O18 C42 C2 118.2(3)
C41 C42 C2 122.7(3)
C45 C43 C46 111.7(4)
C45 C43 C4 109.7(3)
C46 C43 C4 112.6(3)
C45 C43 C44 108.5(4)
C46 C43 C44 106.0(3)
C4 C43 C44 108.1(3)
C43 C44 H44A 109.5
C43 C44 H44B 109.5
H44A C44 H44B 109.5
C43 C44 H44C 109.5
H44A C44 H44C 109.5
H44B C44 H44C 109.5
C43 C45 H45A 109.5
C43 C45 H45B 109.5
H45A C45 H45B 109.5
C43 C45 H45C 109.5
H45A C45 H45C 109.5
H45B C45 H45C 109.5
C43 C46 H46A 109.5
C43 C46 H46B 109.5
H46A C46 H46B 109.5
C43 C46 H46C 109.5
H46A C46 H46C 109.5
H46B C46 H46C 109.5
C50 C47 C49 112.6(4)
C50 C47 C11 112.1(3)
C49 C47 C11 107.3(3)
C50 C47 C48 107.4(3)
C49 C47 C48 106.0(3)
C11 C47 C48 111.3(3)
C47 C48 H48A 109.5
C47 C48 H48B 109.5
H48A C48 H48B 109.5
C47 C48 H48C 109.5
H48A C48 H48C 109.5
H48B C48 H48C 109.5
C47 C49 H49A 109.5
C47 C49 H49B 109.5
H49A C49 H49B 109.5
C47 C49 H49C 109.5
H49A C49 H49C 109.5
H49B C49 H49C 109.5
C47 C50 H50A 109.5
C47 C50 H50B 109.5
H50A C50 H50B 109.5
C47 C50 H50C 109.5
H50A C50 H50C 109.5
H50B C50 H50C 109.5
C54A C51 C52A 111.1(7)
C54A C51 C53 121.1(6)
C52A C51 C53 74.4(5)
C54A C51 C18 116.9(5)
C52A C51 C18 110.1(5)
C53 C51 C18 114.7(4)
C54A C51 C54 22.2(5)
C52A C51 C54 131.8(6)
C53 C51 C54 113.8(5)
C18 C51 C54 108.2(4)
C54A C51 C52 84.4(5)
C52A C51 C52 34.4(5)
C53 C51 C52 106.6(5)
C18 C51 C52 106.3(4)
C54 C51 C52 106.5(5)
C54A C51 C53A 106.0(5)
C52A C51 C53A 105.6(6)
C53 C51 C53A 31.4(4)
C18 C51 C53A 106.3(4)
C54 C51 C53A 90.3(4)
C52 C51 C53A 135.9(5)
C51 C52 H52A 109.5
C51 C52 H52B 109.5
H52A C52 H52B 109.5
C51 C52 H52C 109.5
H52A C52 H52C 109.5
H52B C52 H52C 109.5
C51 C53 H53A 109.5
C51 C53 H53B 109.5
H53A C53 H53B 109.5
C51 C53 H53C 109.5
H53A C53 H53C 109.5
H53B C53 H53C 109.5
C51 C54 H54A 109.5
C51 C54 H54B 109.5
H54A C54 H54B 109.5
C51 C54 H54C 109.5
H54A C54 H54C 109.5
H54B C54 H54C 109.5
C25 C55 C57 108.4(3)
C25 C55 C56 112.8(3)
C57 C55 C56 108.2(3)
C25 C55 C58 110.3(3)
C57 C55 C58 108.9(3)
C56 C55 C58 108.1(3)
C55 C56 H56A 109.5
C55 C56 H56B 109.5
H56A C56 H56B 109.5
C55 C56 H56C 109.5
H56A C56 H56C 109.5
H56B C56 H56C 109.5
C55 C57 H57A 109.5
C55 C57 H57B 109.5
H57A C57 H57B 109.5
C55 C57 H57C 109.5
H57A C57 H57C 109.5
H57B C57 H57C 109.5
C55 C58 H58A 109.5
C55 C58 H58B 109.5
H58A C58 H58B 109.5
C55 C58 H58C 109.5
H58A C58 H58C 109.5
H58B C58 H58C 109.5
C32 C59 C61 108.7(3)
C32 C59 C60 112.2(3)
C61 C59 C60 108.0(3)
C32 C59 C62 110.1(3)
C61 C59 C62 109.4(3)
C60 C59 C62 108.2(3)
C59 C60 H60A 109.5
C59 C60 H60B 109.5
H60A C60 H60B 109.5
C59 C60 H60C 109.5
H60A C60 H60C 109.5
H60B C60 H60C 109.5
C59 C61 H61A 109.5
C59 C61 H61B 109.5
H61A C61 H61B 109.5
C59 C61 H61C 109.5
H61A C61 H61C 109.5
H61B C61 H61C 109.5
C59 C62 H62A 109.5
C59 C62 H62B 109.5
H62A C62 H62B 109.5
C59 C62 H62C 109.5
H62A C62 H62C 109.5
H62B C62 H62C 109.5
C65 C63 C64 108.6(3)
C65 C63 C39 109.8(3)
C64 C63 C39 111.9(3)
C65 C63 C66 109.4(3)
C64 C63 C66 108.1(3)
C39 C63 C66 109.1(3)
C63 C64 H64A 109.5
C63 C64 H64B 109.5
H64A C64 H64B 109.5
C63 C64 H64C 109.5
H64A C64 H64C 109.5
H64B C64 H64C 109.5
C63 C65 H65A 109.5
C63 C65 H65B 109.5
H65A C65 H65B 109.5
C63 C65 H65C 109.5
H65A C65 H65C 109.5
H65B C65 H65C 109.5
C63 C66 H66A 109.5
C63 C66 H66B 109.5
H66A C66 H66B 109.5
C63 C66 H66C 109.5
H66A C66 H66C 109.5
H66B C66 H66C 109.5
O2 C67 O1 122.9(3)
O2 C67 C68 128.3(4)
O1 C67 C68 108.8(3)
C67 C68 H68A 109.5
C67 C68 H68B 109.5
H68A C68 H68B 109.5
C67 C68 H68C 109.5
H68A C68 H68C 109.5
H68B C68 H68C 109.5
O5 C69 O4 122.9(3)
O5 C69 C70 126.6(4)
O4 C69 C70 110.5(3)
C69 C70 H70A 109.5
C69 C70 H70B 109.5
H70A C70 H70B 109.5
C69 C70 H70C 109.5
H70A C70 H70C 109.5
H70B C70 H70C 109.5
O8 C71 O7 123.5(3)
O8 C71 C72 126.9(4)
O7 C71 C72 109.5(3)
C71 C72 H72A 109.5
C71 C72 H72B 109.5
H72A C72 H72B 109.5
C71 C72 H72C 109.5
H72A C72 H72C 109.5
H72B C72 H72C 109.5
O11 C73 O10 120.8(4)
O11 C73 C74 127.2(4)
O10 C73 C74 111.9(3)
C73 C74 H74A 109.5
C73 C74 H74B 109.5
H74A C74 H74B 109.5
C73 C74 H74C 109.5
H74A C74 H74C 109.5
H74B C74 H74C 109.5
O14 C75 O13 123.2(3)
O14 C75 C76 126.7(3)
O13 C75 C76 110.1(3)
C75 C76 H76A 109.5
C75 C76 H76B 109.5
H76A C76 H76B 109.5
C75 C76 H76C 109.5
H76A C76 H76C 109.5
H76B C76 H76C 109.5
O16 C77 O17 118.7(6)
O16 C77 C78 113.2(5)
O17 C77 C78 128.1(6)
O17A C77A O16 121.5(8)
O17A C77A C78 131.8(9)
O16 C77A C78 106.7(7)
C77 C78 C77A 30.8(4)
C80 C79 H79A 109.5
C80 C79 H79B 109.5
H79A C79 H79B 109.5
C80 C79 H79C 109.5
H79A C79 H79C 109.5
H79B C79 H79C 109.5
N1 C80 C79 179.2(6)
C82 C81 H81A 109.5
C82 C81 H81B 109.5
H81A C81 H81B 109.5
C82 C81 H81C 109.5
H81A C81 H81C 109.5
H81B C81 H81C 109.5
N2 C82 C81 178.1(6)
C84 C83 H83A 109.5
C84 C83 H83B 109.5
H83A C83 H83B 109.5
C84 C83 H83C 109.5
H83A C83 H83C 109.5
H83B C83 H83C 109.5
N3 C84 C83 172.6(8)
C51 C52A H52D 109.5
C51 C52A H52E 109.5
H52D C52A H52E 109.5
C51 C52A H52F 109.5
H52D C52A H52F 109.5
H52E C52A H52F 109.5
C51 C53A H53D 109.5
C51 C53A H53E 109.5
H53D C53A H53E 109.5
C51 C53A H53F 109.5
H53D C53A H53F 109.5
H53E C53A H53F 109.5
C51 C54A H54D 109.5
C51 C54A H54E 109.5
H54D C54A H54E 109.5
C51 C54A H54F 109.5
H54D C54A H54F 109.5
H54E C54A H54F 109.5
C67 O1 C1 116.3(3)
C69 O4 C8 116.9(3)
C71 O7 C15 118.2(3)
C73 O10 C22 116.9(3)
C75 O13 C29 117.4(3)
C77 O16 C36 122.6(4)
C77 O16 C77A 33.9(4)
C36 O16 C77A 117.1(4)

loop_
_geom_bond_atom_site_label_1
_geom_bond_atom_site_label_2
_geom_bond_distance
C1 C2 1.384(4)
C1 C6 1.390(4)
C1 O1 1.396(3)
C2 C3 1.388(4)
C2 C42 1.504(4)
C3 C4 1.398(4)
C3 H3 0.9500
C4 C5 1.397(4)
C4 C43 1.526(4)
C5 C6 1.391(4)
C5 H5 0.9500
C6 C7 1.504(4)
C7 O3 1.221(4)
C7 C9 1.499(4)
C8 C13 1.378(4)
C8 C9 1.401(4)
C8 O4 1.401(4)
C9 C10 1.396(4)
C10 C11 1.395(4)
C10 H10 0.9500
C11 C12 1.395(4)
C11 C47 1.528(4)
C12 C13 1.396(4)
C12 H12 0.9500
C13 C14 1.503(4)
C14 O6 1.213(4)
C14 C16 1.504(4)
C15 C20 1.388(4)
C15 C16 1.392(4)
C15 O7 1.410(4)
C16 C17 1.394(4)
C17 C18 1.395(4)
C17 H17 0.9500
C18 C19 1.388(4)
C18 C51 1.534(4)
C19 C20 1.399(4)
C19 H19 0.9500
C20 C21 1.501(4)
C21 O9 1.217(4)
C21 C23 1.503(4)
C22 C23 1.390(4)
C22 C27 1.393(4)
C22 O10 1.401(4)
C23 C24 1.406(4)
C24 C25 1.386(4)
C24 H24 0.9500
C25 C26 1.392(4)
C25 C55 1.530(4)
C26 C27 1.383(4)
C26 H26 0.9500
C27 C28 1.493(4)
C28 O12 1.213(4)
C28 C30 1.496(4)
C29 O13 1.393(3)
C29 C30 1.394(4)
C29 C34 1.394(4)
C30 C31 1.405(4)
C31 C32 1.389(4)
C31 H31 0.9500
C32 C33 1.395(4)
C32 C59 1.527(4)
C33 C34 1.381(4)
C33 H33 0.9500
C34 C35 1.498(4)
C35 O15 1.217(3)
C35 C37 1.492(4)
C36 C37 1.384(4)
C36 C41 1.391(4)
C36 O16 1.401(3)
C37 C38 1.400(4)
C38 C39 1.386(4)
C38 H38 0.9500
C39 C40 1.390(4)
C39 C63 1.538(4)
C40 C41 1.388(4)
C40 H40 0.9500
C41 C42 1.500(4)
C42 O18 1.220(4)
C43 C45 1.488(5)
C43 C46 1.503(5)
C43 C44 1.543(5)
C44 H44A 0.9800
C44 H44B 0.9800
C44 H44C 0.9800
C45 H45A 0.9800
C45 H45B 0.9800
C45 H45C 0.9800
C46 H46A 0.9800
C46 H46B 0.9800
C46 H46C 0.9800
C47 C50 1.492(5)
C47 C49 1.525(5)
C47 C48 1.537(5)
C48 H48A 0.9800
C48 H48B 0.9800
C48 H48C 0.9800
C49 H49A 0.9800
C49 H49B 0.9800
C49 H49C 0.9800
C50 H50A 0.9800
C50 H50B 0.9800
C50 H50C 0.9800
C51 C54A 1.391(9)
C51 C52A 1.451(10)
C51 C53 1.462(8)
C51 C54 1.613(8)
C51 C52 1.619(8)
C51 C53A 1.620(7)
C52 H52A 0.9800
C52 H52B 0.9800
C52 H52C 0.9800
C53 H53A 0.9800
C53 H53B 0.9800
C53 H53C 0.9800
C54 H54A 0.9800
C54 H54B 0.9800
C54 H54C 0.9800
C55 C57 1.528(4)
C55 C56 1.536(4)
C55 C58 1.538(4)
C56 H56A 0.9800
C56 H56B 0.9800
C56 H56C 0.9800
C57 H57A 0.9800
C57 H57B 0.9800
C57 H57C 0.9800
C58 H58A 0.9800
C58 H58B 0.9800
C58 H58C 0.9800
C59 C61 1.541(4)
C59 C60 1.544(4)
C59 C62 1.546(4)
C60 H60A 0.9800
C60 H60B 0.9800
C60 H60C 0.9800
C61 H61A 0.9800
C61 H61B 0.9800
C61 H61C 0.9800
C62 H62A 0.9800
C62 H62B 0.9800
C62 H62C 0.9800
C63 C65 1.534(4)
C63 C64 1.532(4)
C63 C66 1.540(4)
C64 H64A 0.9800
C64 H64B 0.9800
C64 H64C 0.9800
C65 H65A 0.9800
C65 H65B 0.9800
C65 H65C 0.9800
C66 H66A 0.9800
C66 H66B 0.9800
C66 H66C 0.9800
C67 O2 1.185(4)
C67 O1 1.371(4)
C67 C68 1.484(4)
C68 H68A 0.9800
C68 H68B 0.9800
C68 H68C 0.9800
C69 O5 1.197(4)
C69 O4 1.380(4)
C69 C70 1.496(4)
C70 H70A 0.9800
C70 H70B 0.9800
C70 H70C 0.9800
C71 O8 1.199(4)
C71 O7 1.371(4)
C71 C72 1.490(4)
C72 H72A 0.9800
C72 H72B 0.9800
C72 H72C 0.9800
C73 O11 1.199(4)
C73 O10 1.357(4)
C73 C74 1.490(5)
C74 H74A 0.9800
C74 H74B 0.9800
C74 H74C 0.9800
C75 O14 1.200(4)
C75 O13 1.377(4)
C75 C76 1.493(4)
C76 H76A 0.9800
C76 H76B 0.9800
C76 H76C 0.9800
C77 O16 1.310(6)
C77 O17 1.232(7)
C77 C78 1.522(7)
C77A O17A 1.181(10)
C77A O16 1.430(10)
C77A C78 1.520(10)
C79 C80 1.451(6)
C79 H79A 0.9800
C79 H79B 0.9800
C79 H79C 0.9800
C80 N1 1.129(5)
C81 C82 1.458(6)
C81 H81A 0.9800
C81 H81B 0.9800
C81 H81C 0.9800
C82 N2 1.131(6)
C83 C84 1.408(6)
C83 H83A 0.9800
C83 H83B 0.9800
C83 H83C 0.9800
C84 N3 1.149(6)
C52A H52D 0.9800
C52A H52E 0.9800
C52A H52F 0.9800
C53A H53D 0.9800
C53A H53E 0.9800
C53A H53F 0.9800
C54A H54D 0.9800
C54A H54E 0.9800
C54A H54F 0.9800
